data_2203708
loop_
_publ_author_name
'Li, Dan'
'Shi, Wen-Juan'
'Wu, Tao'
'Ng, Seik Weng'

_publ_section_title Chloro[pyrimidine-2(1<i>H</i>)-thione-\k<i>S</i>]bis(triphenylphosphine-\k<i>P</i>)copper(I)
_journal_issue 6
_journal_name_full 'Acta Crystallographica Section E'
_journal_page_first m776
_journal_page_last m777
_journal_paper_doi 10.1107/S1600536804011262
_journal_volume 60
_journal_year 2004
_chemical_formula_iupac '[Cu Cl (C4 H4 N2 S) (C18 H15 P)2]'
_chemical_formula_moiety '2C18 H15 P, C4 H4 N2 S, Cl Cu'
_chemical_formula_sum 'C40 H34 Cl Cu N2 P2 S'
_chemical_formula_weight 735.68
_chemical_name_systematic
;
Chloro[pyrimidine-2(1H)-thione-\kS]bis(triphenylphosphine-\kP)copper(I)
;
_space_group_IT_number 14
_symmetry_cell_setting monoclinic
_symmetry_space_group_name_Hall '-P 2ybc'
_symmetry_space_group_name_H-M 'P 1 21/c 1'
_atom_sites_solution_hydrogens geom
_atom_sites_solution_primary direct
_atom_sites_solution_secondary difmap
_audit_creation_method SHELXL-97
_cell_angle_alpha 90.00
_cell_angle_beta 94.5640(10)
_cell_angle_gamma 90.00
_cell_formula_units_Z 4
_cell_length_a 14.4631(8)
_cell_length_b 10.1438(6)
_cell_length_c 24.3930(10)
_cell_measurement_reflns_used 4756
_cell_measurement_temperature 298(2)
_cell_measurement_theta_max 24.3
_cell_measurement_theta_min 2.3
_cell_volume 3567.4(3)
_computing_cell_refinement 'SAINT (Bruker, 2002)'
_computing_data_collection 'SMART (Bruker, 2002)'
_computing_data_reduction SAINT
_computing_molecular_graphics 'ORTEPII (Johnson, 1976)'
_computing_publication_material SHELXL97
_computing_structure_refinement 'SHELXL97 (Sheldrick, 1997)'
_computing_structure_solution 'SHELXS97 (Sheldrick, 1997)'
_diffrn_ambient_temperature 293(2)
_diffrn_measured_fraction_theta_full 0.99
_diffrn_measured_fraction_theta_max 0.99
_diffrn_measurement_device_type 'Bruker SMART APEX area-detector'
_diffrn_measurement_method '\f and \w'
_diffrn_radiation_monochromator graphite
_diffrn_radiation_source 'fine-focus sealed tube'
_diffrn_radiation_type MoK\a
_diffrn_radiation_wavelength 0.71073
_diffrn_reflns_av_R_equivalents 0.029
_diffrn_reflns_av_sigmaI/netI 0.041
_diffrn_reflns_limit_h_max 18
_diffrn_reflns_limit_h_min -18
_diffrn_reflns_limit_k_max 12
_diffrn_reflns_limit_k_min -6
_diffrn_reflns_limit_l_max 32
_diffrn_reflns_limit_l_min -32
_diffrn_reflns_number 21086
_diffrn_reflns_theta_full 27.5
_diffrn_reflns_theta_max 28.0
_diffrn_reflns_theta_min 1.4
_diffrn_standards_decay_% 0
_diffrn_standards_interval_count 0
_diffrn_standards_interval_time 0
_diffrn_standards_number 0
_exptl_absorpt_coefficient_mu 0.867
_exptl_absorpt_correction_T_max 0.896
_exptl_absorpt_correction_T_min 0.688
_exptl_absorpt_correction_type multi-scan
_exptl_absorpt_process_details '(SADABS; Bruker, 2002)'
_exptl_crystal_colour Orange
_exptl_crystal_density_diffrn 1.370
_exptl_crystal_density_method 'not measured'
_exptl_crystal_description Block
_exptl_crystal_F_000 1520
_exptl_crystal_size_max 0.20
_exptl_crystal_size_mid 0.19
_exptl_crystal_size_min 0.13
_refine_diff_density_max 0.64
_refine_diff_density_min -0.24
_refine_ls_extinction_method none
_refine_ls_goodness_of_fit_ref 1.01
_refine_ls_hydrogen_treatment mixed
_refine_ls_matrix_type full
_refine_ls_number_parameters 428
_refine_ls_number_reflns 8067
_refine_ls_number_restraints 1
_refine_ls_restrained_S_all 1.01
_refine_ls_R_factor_all 0.059
_refine_ls_R_factor_gt 0.043
_refine_ls_shift/su_max 0.001
_refine_ls_shift/su_mean 0.000
_refine_ls_structure_factor_coef Fsqd
_refine_ls_weighting_details 'calc w = 1/[\s^2^(Fo^2^)+(0.0603P)^2^+0.562P] where P = (Fo^2^+2Fc^2^)/3'
_refine_ls_weighting_scheme calc
_refine_ls_wR_factor_gt 0.101
_refine_ls_wR_factor_ref 0.113
_reflns_number_gt 6403
_reflns_number_total 8258
_reflns_threshold_expression I>2\s(I)
_cod_data_source_file bt6455.cif
_cod_data_source_block I
_cod_depositor_comments
;
The following automatic conversions were performed:
'_symmetry_cell_setting' value 'Monoclinic' changed to 'monoclinic'
according to '/home/saulius/struct/CIF-dictionaries/cif_core.dic'
dictionary named 'cif_core.dic' version 2.4.1 from
2010-06-29.

'_exptl_absorpt_correction_type' value 'Multi-scan' changed
to 'multi-scan' according to
'/home/saulius/struct/CIF-dictionaries/cif_core.dic' dictionary named
'cif_core.dic' version 2.4.1 from 2010-06-29.

Automatic conversion script
Id: cif_fix_enum 1527 2010-12-29 10:47:43Z saulius 

The following automatic conversions were performed:

'_symmetry_cell_setting' value 'Monoclinic' changed to 'monoclinic'
according to /home/saulius/struct/CIF-dictionaries/cif_core.dic
dictionary named 'cif_core.dic' version 2.4.1 from
2010-06-29.

'_exptl_absorpt_correction_type' value 'Multi-scan'
changed to 'multi-scan' according to
/home/saulius/struct/CIF-dictionaries/cif_core.dic dictionary named
'cif_core.dic' version 2.4.1 from 2010-06-29.

Automatic conversion script
Id: cif_fix_values 1715 2011-07-08 13:25:40Z adriana 
;
_cod_original_sg_symbol_H-M 'P 21/c'
_cod_database_code 2203708
_cod_database_fobs_code 2203708

loop_
_symmetry_equiv_pos_as_xyz
'x, y, z'
'-x, y+1/2, -z+1/2'
'-x, -y, -z'
'x, -y-1/2, z-1/2'

loop_
_atom_site_label
_atom_site_fract_x
_atom_site_fract_y
_atom_site_fract_z
_atom_site_U_iso_or_equiv
_atom_site_adp_type
_atom_site_calc_flag
_atom_site_refinement_flags
_atom_site_occupancy
_atom_site_type_symbol
Cu1 0.765272(19) 0.30294(3) 0.357414(11) 0.03296(10) Uani d . 1 Cu
Cl1 0.73639(4) 0.53035(6) 0.34275(3) 0.04376(16) Uani d . 1 Cl
S1 0.91626(5) 0.27789(7) 0.40336(3) 0.04951(18) Uani d . 1 S
P1 0.67187(4) 0.21568(6) 0.41970(2) 0.03052(14) Uani d . 1 P
P2 0.75837(4) 0.23536(6) 0.26727(2) 0.02805(13) Uani d . 1 P
N1 0.93615(16) 0.5365(2) 0.39312(10) 0.0522(6) Uani d D 1 N
H1 0.8811(10) 0.531(3) 0.3775(11) 0.066(9) Uiso d D 1 H
N2 1.05699(16) 0.4258(3) 0.44241(11) 0.0648(7) Uani d . 1 N
C1 0.66271(16) 0.3125(2) 0.48259(9) 0.0346(5) Uani d . 1 C
C2 0.6539(2) 0.2576(3) 0.53358(10) 0.0552(8) Uani d . 1 C
H2 0.6618 0.1672 0.5384 0.066 Uiso calc R 1 H
C3 0.6336(3) 0.3354(3) 0.57774(11) 0.0693(10) Uani d . 1 C
H3 0.6268 0.2971 0.6118 0.083 Uiso calc R 1 H
C4 0.6235(2) 0.4684(3) 0.57107(12) 0.0669(9) Uani d . 1 C
H4 0.6102 0.5208 0.6007 0.080 Uiso calc R 1 H
C5 0.6330(3) 0.5245(3) 0.52107(13) 0.0706(10) Uani d . 1 C
H5 0.6261 0.6151 0.5166 0.085 Uiso calc R 1 H
C6 0.6529(2) 0.4462(3) 0.47691(11) 0.0523(7) Uani d . 1 C
H6 0.6597 0.4851 0.4429 0.063 Uiso calc R 1 H
C7 0.71371(18) 0.0538(2) 0.44406(9) 0.0371(5) Uani d . 1 C
C8 0.7984(2) 0.0449(3) 0.47509(11) 0.0485(6) Uani d . 1 C
H8 0.8297 0.1215 0.4864 0.058 Uiso calc R 1 H
C9 0.8365(2) -0.0768(3) 0.48930(13) 0.0635(9) Uani d . 1 C
H9 0.8926 -0.0815 0.5107 0.076 Uiso calc R 1 H
C10 0.7919(3) -0.1906(3) 0.47196(14) 0.0717(10) Uani d . 1 C
H10 0.8179 -0.2722 0.4813 0.086 Uiso calc R 1 H
C11 0.7092(3) -0.1834(3) 0.44082(13) 0.0680(10) Uani d . 1 C
H11 0.6791 -0.2605 0.4289 0.082 Uiso calc R 1 H
C12 0.6697(2) -0.0624(3) 0.42681(11) 0.0519(7) Uani d . 1 C
H12 0.6134 -0.0590 0.4057 0.062 Uiso calc R 1 H
C13 0.54825(16) 0.1913(2) 0.40016(9) 0.0329(5) Uani d . 1 C
C14 0.51130(17) 0.2385(2) 0.35011(10) 0.0392(5) Uani d . 1 C
H14 0.5501 0.2777 0.3262 0.047 Uiso calc R 1 H
C15 0.41714(19) 0.2283(3) 0.33484(11) 0.0502(7) Uani d . 1 C
H15 0.3934 0.2607 0.3009 0.060 Uiso calc R 1 H
C16 0.35886(19) 0.1705(3) 0.36966(12) 0.0520(7) Uani d . 1 C
H16 0.2958 0.1626 0.3592 0.062 Uiso calc R 1 H
C17 0.39438(19) 0.1243(3) 0.42021(12) 0.0556(7) Uani d . 1 C
H17 0.3552 0.0859 0.4441 0.067 Uiso calc R 1 H
C18 0.48787(19) 0.1350(3) 0.43536(11) 0.0496(7) Uani d . 1 C
H18 0.5111 0.1043 0.4696 0.059 Uiso calc R 1 H
C19 0.82699(15) 0.3366(2) 0.22323(9) 0.0323(5) Uani d . 1 C
C20 0.91105(17) 0.3846(3) 0.24521(11) 0.0510(7) Uani d . 1 C
H20 0.9325 0.3622 0.2810 0.061 Uiso calc R 1 H
C21 0.9641(2) 0.4661(4) 0.21437(14) 0.0699(9) Uani d . 1 C
H21 1.0206 0.4979 0.2298 0.084 Uiso calc R 1 H
C22 0.9347(2) 0.5001(3) 0.16198(13) 0.0594(8) Uani d . 1 C
H22 0.9706 0.5546 0.1416 0.071 Uiso calc R 1 H
C23 0.8515(2) 0.4531(3) 0.13972(12) 0.0560(7) Uani d . 1 C
H23 0.8307 0.4759 0.1039 0.067 Uiso calc R 1 H
C24 0.79785(18) 0.3720(3) 0.16994(10) 0.0477(6) Uani d . 1 C
H24 0.7414 0.3408 0.1542 0.057 Uiso calc R 1 H
C25 0.79159(15) 0.0659(2) 0.25369(9) 0.0322(5) Uani d . 1 C
C26 0.81515(18) 0.0208(3) 0.20278(10) 0.0439(6) Uani d . 1 C
H26 0.8197 0.0802 0.1741 0.053 Uiso calc R 1 H
C27 0.8319(2) -0.1118(3) 0.19457(13) 0.0586(8) Uani d . 1 C
H27 0.8487 -0.1409 0.1606 0.070 Uiso calc R 1 H
C28 0.8237(2) -0.2004(3) 0.23658(14) 0.0595(8) Uani d . 1 C
H28 0.8338 -0.2897 0.2308 0.071 Uiso calc R 1 H
C29 0.80055(19) -0.1574(3) 0.28691(13) 0.0547(7) Uani d . 1 C
H29 0.7949 -0.2176 0.3152 0.066 Uiso calc R 1 H
C30 0.78565(17) -0.0248(2) 0.29578(11) 0.0432(6) Uani d . 1 C
H30 0.7715 0.0039 0.3303 0.052 Uiso calc R 1 H
C31 0.64186(15) 0.2429(2) 0.23246(8) 0.0285(4) Uani d . 1 C
C32 0.59041(15) 0.1300(2) 0.21897(9) 0.0349(5) Uani d . 1 C
H32 0.6174 0.0475 0.2249 0.042 Uiso calc R 1 H
C33 0.49969(17) 0.1389(3) 0.19681(10) 0.0424(6) Uani d . 1 C
H33 0.4659 0.0625 0.1885 0.051 Uiso calc R 1 H
C34 0.45917(17) 0.2601(3) 0.18702(10) 0.0438(6) Uani d . 1 C
H34 0.3982 0.2659 0.1719 0.053 Uiso calc R 1 H
C35 0.50959(17) 0.3737(3) 0.19986(10) 0.0422(6) Uani d . 1 C
H35 0.4825 0.4559 0.1930 0.051 Uiso calc R 1 H
C36 0.59985(16) 0.3654(2) 0.22283(9) 0.0353(5) Uani d . 1 C
H36 0.6329 0.4421 0.2319 0.042 Uiso calc R 1 H
C37 0.97278(17) 0.4214(3) 0.41361(10) 0.0444(6) Uani d . 1 C
C38 0.9803(2) 0.6526(4) 0.39901(15) 0.0735(10) Uani d . 1 C
H38 0.9529 0.7287 0.3840 0.088 Uiso calc R 1 H
C39 1.0638(3) 0.6581(4) 0.42666(16) 0.0810(11) Uani d . 1 C
H39 1.0968 0.7366 0.4309 0.097 Uiso calc R 1 H
C40 1.0985(2) 0.5410(4) 0.44857(14) 0.0772(11) Uani d . 1 C
H40 1.1553 0.5437 0.4692 0.093 Uiso calc R 1 H

loop_
_atom_site_aniso_label
_atom_site_aniso_U_11
_atom_site_aniso_U_22
_atom_site_aniso_U_33
_atom_site_aniso_U_12
_atom_site_aniso_U_13
_atom_site_aniso_U_23
Cu1 0.03839(17) 0.02878(16) 0.03160(16) -0.00209(12) 0.00215(12) 0.00000(11)
Cl1 0.0440(3) 0.0282(3) 0.0580(4) 0.0033(3) -0.0026(3) 0.0057(3)
S1 0.0399(4) 0.0430(4) 0.0635(4) 0.0025(3) -0.0090(3) 0.0045(3)
P1 0.0407(3) 0.0248(3) 0.0262(3) -0.0018(2) 0.0034(2) -0.0006(2)
P2 0.0290(3) 0.0271(3) 0.0281(3) -0.0011(2) 0.0028(2) 0.0018(2)
N1 0.0414(13) 0.0492(15) 0.0640(15) -0.0079(11) -0.0076(11) -0.0008(12)
N2 0.0404(13) 0.083(2) 0.0682(17) -0.0116(13) -0.0145(12) 0.0069(14)
C1 0.0415(13) 0.0316(13) 0.0306(11) -0.0011(10) 0.0031(10) -0.0059(9)
C2 0.089(2) 0.0435(16) 0.0333(13) 0.0191(15) 0.0070(14) 0.0001(12)
C3 0.108(3) 0.070(2) 0.0300(14) 0.029(2) 0.0086(15) -0.0033(14)
C4 0.093(2) 0.060(2) 0.0495(18) 0.0112(18) 0.0144(16) -0.0225(15)
C5 0.114(3) 0.0345(16) 0.066(2) 0.0051(17) 0.0256(19) -0.0149(15)
C6 0.082(2) 0.0318(14) 0.0449(15) -0.0011(13) 0.0190(14) -0.0015(11)
C7 0.0574(15) 0.0285(12) 0.0263(11) 0.0029(11) 0.0098(10) 0.0021(9)
C8 0.0574(17) 0.0445(16) 0.0437(15) 0.0082(13) 0.0044(12) 0.0017(12)
C9 0.072(2) 0.064(2) 0.0559(18) 0.0273(17) 0.0102(15) 0.0114(15)
C10 0.116(3) 0.0450(19) 0.0561(19) 0.0327(19) 0.017(2) 0.0129(15)
C11 0.123(3) 0.0283(15) 0.0537(18) 0.0039(17) 0.0132(19) 0.0002(13)
C12 0.086(2) 0.0300(14) 0.0391(14) -0.0024(13) 0.0030(14) 0.0004(11)
C13 0.0413(13) 0.0270(12) 0.0309(11) -0.0043(9) 0.0059(10) -0.0039(9)
C14 0.0463(14) 0.0381(14) 0.0342(12) 0.0019(11) 0.0106(10) 0.0013(10)
C15 0.0502(16) 0.0567(18) 0.0431(15) 0.0090(13) -0.0005(12) 0.0014(13)
C16 0.0399(14) 0.0495(17) 0.0664(19) -0.0031(12) 0.0025(13) -0.0085(14)
C17 0.0484(16) 0.0539(18) 0.0658(19) -0.0147(14) 0.0131(14) 0.0087(15)
C18 0.0555(16) 0.0521(17) 0.0413(14) -0.0121(13) 0.0060(12) 0.0131(12)
C19 0.0325(11) 0.0290(12) 0.0365(12) -0.0012(9) 0.0100(9) 0.0023(9)
C20 0.0348(13) 0.0652(19) 0.0525(16) -0.0092(13) 0.0001(12) 0.0110(14)
C21 0.0348(15) 0.087(2) 0.088(2) -0.0207(16) 0.0071(15) 0.014(2)
C22 0.0539(18) 0.0523(18) 0.076(2) -0.0052(14) 0.0282(16) 0.0202(15)
C23 0.0592(18) 0.0633(19) 0.0475(16) -0.0013(15) 0.0170(13) 0.0199(14)
C24 0.0459(15) 0.0584(18) 0.0391(14) -0.0119(13) 0.0045(11) 0.0066(12)
C25 0.0286(11) 0.0304(12) 0.0375(12) -0.0002(9) 0.0020(9) 0.0009(9)
C26 0.0511(15) 0.0412(15) 0.0399(14) 0.0026(12) 0.0073(11) -0.0036(11)
C27 0.0652(19) 0.0503(18) 0.0609(18) 0.0067(15) 0.0081(15) -0.0195(15)
C28 0.0587(18) 0.0334(15) 0.086(2) 0.0063(13) 0.0009(16) -0.0097(15)
C29 0.0548(17) 0.0338(15) 0.076(2) 0.0037(12) 0.0079(15) 0.0125(14)
C30 0.0459(14) 0.0359(14) 0.0490(15) 0.0054(11) 0.0112(12) 0.0072(11)
C31 0.0309(11) 0.0312(12) 0.0238(10) -0.0015(9) 0.0051(8) 0.0016(9)
C32 0.0335(12) 0.0316(12) 0.0399(13) -0.0024(10) 0.0037(10) 0.0042(10)
C33 0.0370(13) 0.0449(15) 0.0450(14) -0.0095(11) 0.0006(11) 0.0041(12)
C34 0.0325(12) 0.0553(17) 0.0429(14) 0.0010(12) -0.0015(10) 0.0092(12)
C35 0.0434(14) 0.0417(15) 0.0409(13) 0.0113(12) -0.0002(11) 0.0049(11)
C36 0.0408(13) 0.0309(12) 0.0338(12) 0.0008(10) 0.0008(10) -0.0016(10)
C37 0.0352(13) 0.0578(17) 0.0398(14) -0.0012(12) 0.0010(11) 0.0007(12)
C38 0.073(2) 0.054(2) 0.091(3) -0.0200(17) -0.0052(19) -0.0030(18)
C39 0.072(2) 0.080(3) 0.088(3) -0.039(2) -0.008(2) -0.004(2)
C40 0.0476(18) 0.113(3) 0.068(2) -0.025(2) -0.0115(16) 0.000(2)

loop_
_atom_type_symbol
_atom_type_description
_atom_type_scat_dispersion_real
_atom_type_scat_dispersion_imag
_atom_type_scat_source
C C 0.0033 0.0016 'International Tables Vol C Tables 4.2.6.8 and 6.1.1.4'
H H 0.0000 0.0000 'International Tables Vol C Tables 4.2.6.8 and 6.1.1.4'
N N 0.0061 0.0033 'International Tables Vol C Tables 4.2.6.8 and 6.1.1.4'
P P 0.1023 0.0942 'International Tables Vol C Tables 4.2.6.8 and 6.1.1.4'
S S 0.1246 0.1234 'International Tables Vol C Tables 4.2.6.8 and 6.1.1.4'
Cl Cl 0.1484 0.1585 'International Tables Vol C Tables 4.2.6.8 and 6.1.1.4'
Cu Cu 0.3201 1.2651 'International Tables Vol C Tables 4.2.6.8 and 6.1.1.4'

loop_
_geom_angle_atom_site_label_1
_geom_angle_atom_site_label_2
_geom_angle_atom_site_label_3
_geom_angle
_geom_angle_publ_flag
P1 Cu1 P2 122.45(2) yes
P1 Cu1 S1 102.31(3) yes
P1 Cu1 Cl1 111.76(2) yes
P2 Cu1 S1 112.70(3) yes
P2 Cu1 Cl1 98.77(2) yes
Cl1 Cu1 S1 108.58(3) yes
C37 S1 Cu1 113.20(9) no
C13 P1 C7 104.70(11) no
C13 P1 C1 98.99(10) no
C7 P1 C1 104.61(11) no
C13 P1 Cu1 119.68(8) no
C7 P1 Cu1 111.37(8) no
C1 P1 Cu1 115.69(8) no
C25 P2 C31 101.63(10) no
C25 P2 C19 105.01(10) no
C31 P2 C19 103.09(10) no
C25 P2 Cu1 117.60(7) no
C31 P2 Cu1 113.61(7) no
C19 P2 Cu1 114.15(8) no
C38 N1 C37 123.1(3) no
C38 N1 H1 121(2) no
C37 N1 H1 116(2) no
C40 N2 C37 118.0(3) no
C6 C1 C2 118.4(2) no
C6 C1 P1 117.32(19) no
C2 C1 P1 123.83(19) no
C1 C2 C3 120.8(3) no
C1 C2 H2 119.6 no
C3 C2 H2 119.6 no
C4 C3 C2 119.8(3) no
C4 C3 H3 120.1 no
C2 C3 H3 120.1 no
C5 C4 C3 120.2(3) no
C5 C4 H4 119.9 no
C3 C4 H4 119.9 no
C4 C5 C6 119.8(3) no
C4 C5 H5 120.1 no
C6 C5 H5 120.1 no
C1 C6 C5 121.0(3) no
C1 C6 H6 119.5 no
C5 C6 H6 119.5 no
C8 C7 C12 118.2(2) no
C8 C7 P1 119.24(19) no
C12 C7 P1 122.1(2) no
C9 C8 C7 120.6(3) no
C9 C8 H8 119.7 no
C7 C8 H8 119.7 no
C10 C9 C8 120.3(3) no
C10 C9 H9 119.8 no
C8 C9 H9 119.8 no
C11 C10 C9 119.7(3) no
C11 C10 H10 120.1 no
C9 C10 H10 120.1 no
C10 C11 C12 120.6(3) no
C10 C11 H11 119.7 no
C12 C11 H11 119.7 no
C11 C12 C7 120.5(3) no
C11 C12 H12 119.7 no
C7 C12 H12 119.7 no
C14 C13 C18 118.0(2) no
C14 C13 P1 119.03(17) no
C18 C13 P1 122.80(19) no
C13 C14 C15 121.0(2) no
C13 C14 H14 119.5 no
C15 C14 H14 119.5 no
C16 C15 C14 120.2(3) no
C16 C15 H15 119.9 no
C14 C15 H15 119.9 no
C15 C16 C17 119.6(3) no
C15 C16 H16 120.2 no
C17 C16 H16 120.2 no
C18 C17 C16 120.1(3) no
C18 C17 H17 120.0 no
C16 C17 H17 120.0 no
C17 C18 C13 121.1(2) no
C17 C18 H18 119.4 no
C13 C18 H18 119.4 no
C20 C19 C24 117.9(2) no
C20 C19 P2 118.14(18) no
C24 C19 P2 123.90(18) no
C19 C20 C21 120.5(3) no
C19 C20 H20 119.8 no
C21 C20 H20 119.8 no
C22 C21 C20 121.0(3) no
C22 C21 H21 119.5 no
C20 C21 H21 119.5 no
C21 C22 C23 119.0(3) no
C21 C22 H22 120.5 no
C23 C22 H22 120.5 no
C22 C23 C24 120.6(3) no
C22 C23 H23 119.7 no
C24 C23 H23 119.7 no
C19 C24 C23 120.9(2) no
C19 C24 H24 119.5 no
C23 C24 H24 119.5 no
C30 C25 C26 118.5(2) no
C30 C25 P2 117.29(18) no
C26 C25 P2 123.99(18) no
C27 C26 C25 120.4(3) no
C27 C26 H26 119.8 no
C25 C26 H26 119.8 no
C28 C27 C26 120.1(3) no
C28 C27 H27 120.0 no
C26 C27 H27 120.0 no
C29 C28 C27 120.1(3) no
C29 C28 H28 120.0 no
C27 C28 H28 120.0 no
C28 C29 C30 120.2(3) no
C28 C29 H29 119.9 no
C30 C29 H29 119.9 no
C29 C30 C25 120.7(3) no
C29 C30 H30 119.7 no
C25 C30 H30 119.7 no
C32 C31 C36 118.4(2) no
C32 C31 P2 122.16(17) no
C36 C31 P2 119.24(17) no
C33 C32 C31 120.9(2) no
C33 C32 H32 119.6 no
C31 C32 H32 119.6 no
C34 C33 C32 120.3(2) no
C34 C33 H33 119.8 no
C32 C33 H33 119.8 no
C33 C34 C35 119.7(2) no
C33 C34 H34 120.2 no
C35 C34 H34 120.2 no
C36 C35 C34 120.3(2) no
C36 C35 H35 119.9 no
C34 C35 H35 119.9 no
C35 C36 C31 120.5(2) no
C35 C36 H36 119.8 no
C31 C36 H36 119.8 no
N1 C37 N2 118.0(2) no
N1 C37 S1 121.25(19) no
N2 C37 S1 120.8(2) no
C39 C38 N1 119.6(3) no
C39 C38 H38 120.2 no
N1 C38 H38 120.2 no
C38 C39 C40 116.4(3) no
C38 C39 H39 121.8 no
C40 C39 H39 121.8 no
N2 C40 C39 124.8(3) no
N2 C40 H40 117.6 no
C39 C40 H40 117.6 no

loop_
_geom_bond_atom_site_label_1
_geom_bond_atom_site_label_2
_geom_bond_distance
_geom_bond_publ_flag
Cu1 P1 2.2899(6) yes
Cu1 P2 2.2978(6) yes
Cu1 S1 2.3875(7) yes
Cu1 Cl1 2.3664(7) yes
S1 C37 1.679(3) no
P1 C13 1.830(2) no
P1 C7 1.833(2) no
P1 C1 1.835(2) no
P2 C25 1.823(2) no
P2 C31 1.827(2) no
P2 C19 1.834(2) no
N1 C38 1.341(4) no
N1 C37 1.360(3) no
N1 H1 0.856(10) no
N2 C40 1.317(4) no
N2 C37 1.357(3) no
C1 C6 1.370(3) no
C1 C2 1.378(3) no
C2 C3 1.386(4) no
C2 H2 0.9300 no
C3 C4 1.365(4) no
C3 H3 0.9300 no
C4 C5 1.363(4) no
C4 H4 0.9300 no
C5 C6 1.387(4) no
C5 H5 0.9300 no
C6 H6 0.9300 no
C7 C8 1.390(4) no
C7 C12 1.389(3) no
C8 C9 1.385(4) no
C8 H8 0.9300 no
C9 C10 1.372(5) no
C9 H9 0.9300 no
C10 C11 1.367(5) no
C10 H10 0.9300 no
C11 C12 1.385(4) no
C11 H11 0.9300 no
C12 H12 0.9300 no
C13 C14 1.379(3) no
C13 C18 1.394(3) no
C14 C15 1.387(4) no
C14 H14 0.9300 no
C15 C16 1.375(4) no
C15 H15 0.9300 no
C16 C17 1.379(4) no
C16 H16 0.9300 no
C17 C18 1.377(4) no
C17 H17 0.9300 no
C18 H18 0.9300 no
C19 C20 1.378(3) no
C19 C24 1.382(3) no
C20 C21 1.389(4) no
C20 H20 0.9300 no
C21 C22 1.359(4) no
C21 H21 0.9300 no
C22 C23 1.366(4) no
C22 H22 0.9300 no
C23 C24 1.383(4) no
C23 H23 0.9300 no
C24 H24 0.9300 no
C25 C30 1.386(3) no
C25 C26 1.391(3) no
C26 C27 1.384(4) no
C26 H26 0.9300 no
C27 C28 1.376(4) no
C27 H27 0.9300 no
C28 C29 1.370(4) no
C28 H28 0.9300 no
C29 C30 1.382(4) no
C29 H29 0.9300 no
C30 H30 0.9300 no
C31 C32 1.390(3) no
C31 C36 1.395(3) no
C32 C33 1.382(3) no
C32 H32 0.9300 no
C33 C34 1.375(4) no
C33 H33 0.9300 no
C34 C35 1.386(4) no
C34 H34 0.9300 no
C35 C36 1.382(3) no
C35 H35 0.9300 no
C36 H36 0.9300 no
C38 C39 1.337(5) no
C38 H38 0.9300 no
C39 C40 1.380(5) no
C39 H39 0.9300 no
C40 H40 0.9300 no

loop_
_geom_hbond_atom_site_label_D
_geom_hbond_atom_site_label_H
_geom_hbond_atom_site_label_A
_geom_hbond_distance_DH
_geom_hbond_distance_HA
_geom_hbond_distance_DA
_geom_hbond_angle_DHA
_geom_hbond_publ_flag
N1 H1 Cl1 0.860(10) 2.200(10) 3.049(2) 175(3) no

loop_
_geom_torsion_atom_site_label_1
_geom_torsion_atom_site_label_2
_geom_torsion_atom_site_label_3
_geom_torsion_atom_site_label_4
_geom_torsion
_geom_torsion_publ_flag
P1 Cu1 S1 C37 -120.70(10) no
P2 Cu1 S1 C37 105.93(10) no
Cl1 Cu1 S1 C37 -2.43(10) no
P2 Cu1 P1 C13 -44.54(9) no
Cl1 Cu1 P1 C13 72.10(9) no
S1 Cu1 P1 C13 -171.91(8) no
P2 Cu1 P1 C7 77.92(9) no
Cl1 Cu1 P1 C7 -165.44(8) no
S1 Cu1 P1 C7 -49.45(9) no
P2 Cu1 P1 C1 -162.82(9) no
Cl1 Cu1 P1 C1 -46.18(9) no
S1 Cu1 P1 C1 69.81(9) no
P1 Cu1 P2 C25 -65.11(9) no
Cl1 Cu1 P2 C25 172.02(8) no
S1 Cu1 P2 C25 57.57(9) no
P1 Cu1 P2 C31 53.36(8) no
Cl1 Cu1 P2 C31 -69.50(8) no
S1 Cu1 P2 C31 176.04(8) no
P1 Cu1 P2 C19 171.20(8) no
Cl1 Cu1 P2 C19 48.33(8) no
S1 Cu1 P2 C19 -66.12(8) no
C13 P1 C1 C6 -86.4(2) no
C7 P1 C1 C6 165.7(2) no
Cu1 P1 C1 C6 42.8(2) no
C13 P1 C1 C2 85.5(2) no
C7 P1 C1 C2 -22.4(3) no
Cu1 P1 C1 C2 -145.3(2) no
C6 C1 C2 C3 1.5(5) no
P1 C1 C2 C3 -170.3(3) no
C1 C2 C3 C4 -1.1(5) no
C2 C3 C4 C5 0.3(6) no
C3 C4 C5 C6 0.0(6) no
C2 C1 C6 C5 -1.2(5) no
P1 C1 C6 C5 171.2(3) no
C4 C5 C6 C1 0.5(5) no
C13 P1 C7 C8 -163.41(19) no
C1 P1 C7 C8 -59.8(2) no
Cu1 P1 C7 C8 65.9(2) no
C13 P1 C7 C12 25.0(2) no
C1 P1 C7 C12 128.6(2) no
Cu1 P1 C7 C12 -105.7(2) no
C12 C7 C8 C9 -1.4(4) no
P1 C7 C8 C9 -173.3(2) no
C7 C8 C9 C10 1.3(4) no
C8 C9 C10 C11 -0.4(5) no
C9 C10 C11 C12 -0.3(5) no
C10 C11 C12 C7 0.1(5) no
C8 C7 C12 C11 0.7(4) no
P1 C7 C12 C11 172.3(2) no
C7 P1 C13 C14 -132.36(19) no
C1 P1 C13 C14 119.85(19) no
Cu1 P1 C13 C14 -6.7(2) no
C7 P1 C13 C18 52.3(2) no
C1 P1 C13 C18 -55.4(2) no
Cu1 P1 C13 C18 178.02(18) no
C18 C13 C14 C15 -1.1(4) no
P1 C13 C14 C15 -176.6(2) no
C13 C14 C15 C16 0.0(4) no
C14 C15 C16 C17 0.9(4) no
C15 C16 C17 C18 -0.6(5) no
C16 C17 C18 C13 -0.5(5) no
C14 C13 C18 C17 1.4(4) no
P1 C13 C18 C17 176.7(2) no
C25 P2 C19 C20 -93.0(2) no
C31 P2 C19 C20 161.0(2) no
Cu1 P2 C19 C20 37.3(2) no
C25 P2 C19 C24 89.6(2) no
C31 P2 C19 C24 -16.4(2) no
Cu1 P2 C19 C24 -140.2(2) no
C24 C19 C20 C21 0.2(4) no
P2 C19 C20 C21 -177.4(2) no
C19 C20 C21 C22 -0.2(5) no
C20 C21 C22 C23 0.2(5) no
C21 C22 C23 C24 -0.1(5) no
C20 C19 C24 C23 -0.1(4) no
P2 C19 C24 C23 177.3(2) no
C22 C23 C24 C19 0.0(5) no
C31 P2 C25 C30 -101.28(19) no
C19 P2 C25 C30 151.59(18) no
Cu1 P2 C25 C30 23.4(2) no
C31 P2 C25 C26 73.4(2) no
C19 P2 C25 C26 -33.7(2) no
Cu1 P2 C25 C26 -161.88(18) no
C30 C25 C26 C27 0.2(4) no
P2 C25 C26 C27 -174.5(2) no
C25 C26 C27 C28 1.2(4) no
C26 C27 C28 C29 -1.2(5) no
C27 C28 C29 C30 -0.2(5) no
C28 C29 C30 C25 1.6(4) no
C26 C25 C30 C29 -1.6(4) no
P2 C25 C30 C29 173.4(2) no
C25 P2 C31 C32 19.2(2) no
C19 P2 C31 C32 127.86(18) no
Cu1 P2 C31 C32 -108.07(17) no
C25 P2 C31 C36 -165.89(17) no
C19 P2 C31 C36 -57.27(19) no
Cu1 P2 C31 C36 66.79(18) no
C36 C31 C32 C33 -0.3(3) no
P2 C31 C32 C33 174.58(18) no
C31 C32 C33 C34 0.9(4) no
C32 C33 C34 C35 -0.5(4) no
C33 C34 C35 C36 -0.6(4) no
C34 C35 C36 C31 1.1(4) no
C32 C31 C36 C35 -0.7(3) no
P2 C31 C36 C35 -175.74(18) no
C38 N1 C37 N2 1.6(4) no
C38 N1 C37 S1 -178.0(3) no
C40 N2 C37 N1 -0.4(4) no
C40 N2 C37 S1 179.2(2) no
Cu1 S1 C37 N1 -4.8(3) no
Cu1 S1 C37 N2 175.6(2) no
C37 N1 C38 C39 -0.7(5) no
N1 C38 C39 C40 -1.2(6) no
C37 N2 C40 C39 -1.8(5) no
C38 C39 C40 N2 2.6(6) no
